data_4086697
loop_
_publ_author_name
'Cybularczyk, Martyna'
'Dranka, Maciej'
'Zachara, Janusz'
'Horeglad, Pawe\/l'

_publ_section_title
;
 Effect of In--CNHCBonds on the Synthesis, Structure, and Reactivity of
 Dialkylindium Alkoxides: How Indium Compares to Gallium
;
_journal_issue 19
_journal_name_full Organometallics
_journal_page_first 3311
_journal_paper_doi 10.1021/acs.organomet.6b00510
_journal_volume 35
_journal_year 2016
_chemical_formula_moiety 'C32 H38 In2 O2'
_chemical_formula_sum 'C32 H38 In2 O2'
_chemical_formula_weight 684.26
_chemical_properties_physical air-sensitive
_space_group_crystal_system monoclinic
_space_group_IT_number 14
_space_group_name_Hall '-P 2yn'
_space_group_name_H-M_alt 'P 1 21/n 1'
_symmetry_cell_setting monoclinic
_symmetry_Int_Tables_number 14
_symmetry_space_group_name_Hall '-P 2yn'
_symmetry_space_group_name_H-M 'P 1 21/n 1'
_atom_sites_solution_hydrogens geom
_atom_sites_solution_primary direct
_audit_creation_date 2016-04-26
_audit_creation_method
;
Olex2 1.2-beta
(compiled 2016.02.19 svn.r3266 for OlexSys, GUI svn.r5155)
;
_cell_angle_alpha 90
_cell_angle_beta 102.529(3)
_cell_angle_gamma 90
_cell_formula_units_Z 4
_cell_length_a 11.8169(4)
_cell_length_b 15.1260(4)
_cell_length_c 16.9399(5)
_cell_measurement_reflns_used 7790
_cell_measurement_temperature 120(2)
_cell_measurement_theta_max 30.4180
_cell_measurement_theta_min 3.7580
_cell_volume 2955.77(16)
_computing_cell_refinement
;
CrysAlisPro, Agilent Technologies,
Version 1.171.37.35 (release 13-08-2014 CrysAlis171 .NET)
(compiled Aug 13 2014,18:06:01)
;
_computing_data_collection
;
CrysAlisPro, Agilent Technologies,
Version 1.171.37.35 (release 13-08-2014 CrysAlis171 .NET)
(compiled Aug 13 2014,18:06:01)
;
_computing_data_reduction
;
CrysAlisPro, Agilent Technologies,
Version 1.171.37.35 (release 13-08-2014 CrysAlis171 .NET)
(compiled Aug 13 2014,18:06:01)
;
_computing_molecular_graphics 'Olex2 (Dolomanov et al., 2009)'
_computing_publication_material 'Olex2 (Dolomanov et al., 2009)'
_computing_structure_refinement 'ShelXL (Sheldrick, 2015)'
_computing_structure_solution 'ShelXT (Sheldrick, 2015)'
_diffrn_ambient_temperature 120.0
_diffrn_detector 'CCD plate'
_diffrn_detector_area_resol_mean 10.3347
_diffrn_detector_type Atlas
_diffrn_measured_fraction_theta_full 0.998
_diffrn_measured_fraction_theta_max 0.998
_diffrn_measurement_details
;
  1 omega    6.00   86.00   1.0000    8.0000
omega____ theta____ kappa____ phi______ frames
    -       14.8721   57.0000  -60.0000 80

  2 omega   73.00  103.00   1.0000    8.0000
omega____ theta____ kappa____ phi______ frames
    -       14.8721  179.0000   30.0000 30

  3 omega  -13.00   90.00   1.0000    8.0000
omega____ theta____ kappa____ phi______ frames
    -       14.8721   77.0000 -180.0000 103

  4 omega  -84.00  -57.00   1.0000    8.0000
omega____ theta____ kappa____ phi______ frames
    -      -14.2471 -179.0000  -60.0000 27
;
_diffrn_measurement_device 'four-circle diffractometer'
_diffrn_measurement_device_type 'Xcalibur, Atlas, Gemini ultra'
_diffrn_measurement_method '\w scans'
_diffrn_orient_matrix_UB_11 -0.0308837000
_diffrn_orient_matrix_UB_12 -0.0198394000
_diffrn_orient_matrix_UB_13 0.0268999000
_diffrn_orient_matrix_UB_21 -0.0527682000
_diffrn_orient_matrix_UB_22 0.0069221000
_diffrn_orient_matrix_UB_23 -0.0285144000
_diffrn_orient_matrix_UB_31 0.0059804000
_diffrn_orient_matrix_UB_32 -0.0419651000
_diffrn_orient_matrix_UB_33 -0.0174019000
_diffrn_radiation_monochromator graphite
_diffrn_radiation_probe x-ray
_diffrn_radiation_type MoK\a
_diffrn_radiation_wavelength 0.71073
_diffrn_reflns_av_R_equivalents 0.0303
_diffrn_reflns_av_unetI/netI 0.0385
_diffrn_reflns_Laue_measured_fraction_full 0.998
_diffrn_reflns_Laue_measured_fraction_max 0.998
_diffrn_reflns_limit_h_max 14
_diffrn_reflns_limit_h_min -14
_diffrn_reflns_limit_k_max 18
_diffrn_reflns_limit_k_min -18
_diffrn_reflns_limit_l_max 21
_diffrn_reflns_limit_l_min -17
_diffrn_reflns_number 15931
_diffrn_reflns_point_group_measured_fraction_full 0.998
_diffrn_reflns_point_group_measured_fraction_max 0.998
_diffrn_reflns_theta_full 26.000
_diffrn_reflns_theta_max 26.368
_diffrn_reflns_theta_min 3.309
_diffrn_source 'Enhance (Mo) X-ray Source'
_exptl_absorpt_coefficient_mu 1.586
_exptl_absorpt_correction_T_max 0.980
_exptl_absorpt_correction_T_min 0.932
_exptl_absorpt_correction_type analytical
_exptl_absorpt_process_details
;
CrysAlisPro, Agilent Technologies,
Version 1.171.37.35 (release 13-08-2014 CrysAlis171 .NET)
(compiled Aug 13 2014,18:06:01)
Analytical numeric absorption correction using a multifaceted crystal
            model based on expressions derived by R.C. Clark & J.S. Reid.
(Clark, R. C. & Reid, J. S. (1995). Acta Cryst. A51, 887-897)
Empirical absorption correction using spherical harmonics,
 implemented in SCALE3 ABSPACK scaling algorithm.
;
_exptl_crystal_colour colourless
_exptl_crystal_colour_primary colourless
_exptl_crystal_density_diffrn 1.538
_exptl_crystal_description prism
_exptl_crystal_F_000 1376
_exptl_crystal_size_max 0.5265
_exptl_crystal_size_mid 0.2571
_exptl_crystal_size_min 0.1304
_refine_diff_density_max 0.508
_refine_diff_density_min -0.405
_refine_diff_density_rms 0.087
_refine_ls_extinction_coef 0.00065(8)
_refine_ls_extinction_expression Fc^*^=kFc[1+0.001xFc^2^\l^3^/sin(2\q)]^-1/4^
_refine_ls_extinction_method 'SHELXL-2014/7 (Sheldrick 2014'
_refine_ls_goodness_of_fit_ref 1.047
_refine_ls_hydrogen_treatment constr
_refine_ls_matrix_type full
_refine_ls_number_parameters 332
_refine_ls_number_reflns 6030
_refine_ls_number_restraints 0
_refine_ls_restrained_S_all 1.047
_refine_ls_R_factor_all 0.0329
_refine_ls_R_factor_gt 0.0253
_refine_ls_shift/su_max 0.001
_refine_ls_shift/su_mean 0.000
_refine_ls_structure_factor_coef Fsqd
_refine_ls_weighting_details 'w=1/[\s^2^(Fo^2^)+(0.0200P)^2^+0.5830P] where P=(Fo^2^+2Fc^2^)/3'
_refine_ls_weighting_scheme calc
_refine_ls_wR_factor_gt 0.0517
_refine_ls_wR_factor_ref 0.0550
_reflns_Friedel_coverage 0.000
_reflns_number_gt 5240
_reflns_number_total 6030
_reflns_threshold_expression 'I > 2\s(I)'
_cod_data_source_file om6b00510_si_005.cif
_cod_data_source_block md376_ph_mc16
_cod_depositor_comments 'Adding full bibliography for 4086693--4086698.cif.'
_cod_original_cell_volume 2955.77(15)
_cod_original_sg_symbol_H-M 'P 21/n'
_cod_database_code 4086697
_shelx_space_group_comment
;
The symmetry employed for this shelxl refinement is uniquely defined
by the following loop, which should always be used as a source of
symmetry information in preference to the above space-group names.
They are only intended as comments.
;
_shelx_shelxl_version_number 2014/7

loop_
_space_group_symop_operation_xyz
'x, y, z'
'-x+1/2, y+1/2, -z+1/2'
'-x, -y, -z'
'x-1/2, -y-1/2, z-1/2'

loop_
_atom_site_label
_atom_site_type_symbol
_atom_site_fract_x
_atom_site_fract_y
_atom_site_fract_z
_atom_site_U_iso_or_equiv
_atom_site_adp_type
_atom_site_occupancy
_atom_site_site_symmetry_order
_atom_site_calc_flag
_atom_site_refinement_flags_posn
In1 In 0.20088(2) 0.14768(2) 0.49456(2) 0.01706(6) Uani 1 1 d .
In2 In 0.44996(2) 0.25402(2) 0.58235(2) 0.01632(6) Uani 1 1 d .
O1 O 0.27618(14) 0.22566(10) 0.59902(10) 0.0163(4) Uani 1 1 d .
O2 O 0.35595(13) 0.20665(10) 0.46500(10) 0.0153(4) Uani 1 1 d .
C1 C 0.2555(3) 0.01486(16) 0.52629(18) 0.0303(7) Uani 1 1 d .
H1A H 0.2781 -0.0138 0.4801 0.046 Uiso 1 1 calc GR
H1B H 0.1915 -0.0181 0.5408 0.046 Uiso 1 1 calc GR
H1C H 0.3218 0.0157 0.5725 0.046 Uiso 1 1 calc GR
C2 C 0.0456(2) 0.20700(19) 0.42710(18) 0.0316(7) Uani 1 1 d .
H2A H 0.0374 0.2665 0.4480 0.047 Uiso 1 1 calc GR
H2B H -0.0213 0.1709 0.4323 0.047 Uiso 1 1 calc GR
H2C H 0.0495 0.2108 0.3700 0.047 Uiso 1 1 calc GR
C3 C 0.5532(2) 0.14374(16) 0.63453(18) 0.0286(7) Uani 1 1 d .
H3A H 0.5152 0.0887 0.6128 0.043 Uiso 1 1 calc GR
H3B H 0.5619 0.1447 0.6934 0.043 Uiso 1 1 calc GR
H3C H 0.6298 0.1474 0.6213 0.043 Uiso 1 1 calc GR
C4 C 0.4706(2) 0.39471(16) 0.58819(18) 0.0267(6) Uani 1 1 d .
H4A H 0.5244 0.4129 0.5546 0.040 Uiso 1 1 calc GR
H4B H 0.5016 0.4126 0.6443 0.040 Uiso 1 1 calc GR
H4C H 0.3952 0.4231 0.5683 0.040 Uiso 1 1 calc GR
C5 C 0.2291(2) 0.24127(15) 0.66824(15) 0.0172(5) Uani 1 1 d .
C6 C 0.3293(2) 0.24416(16) 0.74229(16) 0.0226(6) Uani 1 1 d .
H6A H 0.3725 0.1885 0.7464 0.034 Uiso 1 1 calc GR
H6B H 0.2986 0.2525 0.7911 0.034 Uiso 1 1 calc GR
H6C H 0.3810 0.2934 0.7369 0.034 Uiso 1 1 calc GR
C7 C 0.1670(2) 0.33081(15) 0.66167(16) 0.0185(5) Uani 1 1 d .
C8 C 0.1594(2) 0.38397(16) 0.59445(17) 0.0234(6) Uani 1 1 d .
H8 H 0.1919 0.3648 0.5508 0.028 Uiso 1 1 calc R
C9 C 0.1038(2) 0.46630(17) 0.5906(2) 0.0341(8) Uani 1 1 d .
H9 H 0.0995 0.5030 0.5446 0.041 Uiso 1 1 calc R
C10 C 0.0556(2) 0.49400(19) 0.6534(2) 0.0411(9) Uani 1 1 d .
H10 H 0.0175 0.5496 0.6506 0.049 Uiso 1 1 calc R
C11 C 0.0626(2) 0.44112(19) 0.7198(2) 0.0376(8) Uani 1 1 d .
H11 H 0.0292 0.4604 0.7631 0.045 Uiso 1 1 calc R
C12 C 0.1175(2) 0.36028(16) 0.72485(18) 0.0262(6) Uani 1 1 d .
H12 H 0.1217 0.3244 0.7714 0.031 Uiso 1 1 calc R
C13 C 0.1442(2) 0.16530(15) 0.67271(15) 0.0182(5) Uani 1 1 d .
C14 C 0.0266(2) 0.17331(17) 0.63975(17) 0.0251(6) Uani 1 1 d .
H14 H -0.0033 0.2281 0.6168 0.030 Uiso 1 1 calc R
C15 C -0.0482(2) 0.10247(17) 0.63979(19) 0.0322(7) Uani 1 1 d .
H15 H -0.1285 0.1091 0.6167 0.039 Uiso 1 1 calc R
C16 C -0.0066(3) 0.02279(17) 0.67300(18) 0.0326(7) Uani 1 1 d .
H16 H -0.0579 -0.0256 0.6733 0.039 Uiso 1 1 calc R
C17 C 0.1095(3) 0.01385(18) 0.70569(19) 0.0341(7) Uani 1 1 d .
H17 H 0.1388 -0.0411 0.7285 0.041 Uiso 1 1 calc R
C18 C 0.1843(2) 0.08410(17) 0.70570(17) 0.0290(7) Uani 1 1 d .
H18 H 0.2645 0.0767 0.7286 0.035 Uiso 1 1 calc R
C25 C 0.3683(2) 0.25123(14) 0.39284(15) 0.0168(5) Uani 1 1 d .
C26 C 0.2920(2) 0.33427(15) 0.38249(17) 0.0237(6) Uani 1 1 d .
H26A H 0.2109 0.3171 0.3781 0.036 Uiso 1 1 calc GR
H26B H 0.2997 0.3657 0.3333 0.036 Uiso 1 1 calc GR
H26C H 0.3166 0.3730 0.4294 0.036 Uiso 1 1 calc GR
C27 C 0.4976(2) 0.27380(15) 0.40393(15) 0.0164(5) Uani 1 1 d .
C28 C 0.5383(2) 0.35674(15) 0.38761(17) 0.0235(6) Uani 1 1 d .
H28 H 0.4845 0.4018 0.3659 0.028 Uiso 1 1 calc R
C29 C 0.6557(2) 0.37448(16) 0.40251(17) 0.0269(6) Uani 1 1 d .
H29 H 0.6817 0.4315 0.3910 0.032 Uiso 1 1 calc R
C30 C 0.7353(2) 0.31035(16) 0.43385(16) 0.0245(6) Uani 1 1 d .
H30 H 0.8158 0.3233 0.4451 0.029 Uiso 1 1 calc R
C31 C 0.6969(2) 0.22672(17) 0.44885(16) 0.0226(6) Uani 1 1 d .
H31 H 0.7514 0.1817 0.4695 0.027 Uiso 1 1 calc R
C32 C 0.5799(2) 0.20892(15) 0.43377(15) 0.0181(5) Uani 1 1 d .
H32 H 0.5546 0.1512 0.4439 0.022 Uiso 1 1 calc R
C33 C 0.3325(2) 0.19015(15) 0.31975(15) 0.0173(5) Uani 1 1 d .
C34 C 0.3170(2) 0.10000(15) 0.32872(16) 0.0204(6) Uani 1 1 d .
H34 H 0.3305 0.0752 0.3815 0.024 Uiso 1 1 calc R
C35 C 0.2822(2) 0.04533(17) 0.26174(17) 0.0252(6) Uani 1 1 d .
H35 H 0.2706 -0.0160 0.2690 0.030 Uiso 1 1 calc R
C36 C 0.2647(2) 0.08002(18) 0.18497(17) 0.0266(6) Uani 1 1 d .
H36 H 0.2406 0.0429 0.1392 0.032 Uiso 1 1 calc R
C37 C 0.2822(2) 0.16891(19) 0.17489(17) 0.0298(7) Uani 1 1 d .
H37 H 0.2709 0.1930 0.1220 0.036 Uiso 1 1 calc R
C38 C 0.3164(2) 0.22344(17) 0.24161(16) 0.0240(6) Uani 1 1 d .
H38 H 0.3290 0.2845 0.2338 0.029 Uiso 1 1 calc R

loop_
_atom_site_aniso_label
_atom_site_aniso_U_11
_atom_site_aniso_U_22
_atom_site_aniso_U_33
_atom_site_aniso_U_23
_atom_site_aniso_U_13
_atom_site_aniso_U_12
In1 0.01635(10) 0.01909(10) 0.01550(11) -0.00190(7) 0.00291(7) -0.00232(7)
In2 0.01341(10) 0.01752(9) 0.01809(11) -0.00005(7) 0.00356(8) -0.00030(7)
O1 0.0143(9) 0.0233(8) 0.0121(9) -0.0048(7) 0.0046(7) -0.0034(7)
O2 0.0183(9) 0.0171(8) 0.0118(9) 0.0020(7) 0.0062(7) 0.0004(7)
C1 0.0432(18) 0.0201(13) 0.0278(16) -0.0021(12) 0.0077(14) -0.0052(12)
C2 0.0223(15) 0.0412(16) 0.0285(17) -0.0027(14) -0.0008(13) 0.0015(12)
C3 0.0230(15) 0.0313(14) 0.0305(17) 0.0080(13) 0.0033(13) 0.0061(12)
C4 0.0230(15) 0.0224(13) 0.0345(17) -0.0052(12) 0.0056(13) -0.0052(11)
C5 0.0163(13) 0.0236(12) 0.0121(13) -0.0011(10) 0.0041(10) -0.0018(10)
C6 0.0217(14) 0.0305(14) 0.0150(14) 0.0006(11) 0.0022(11) -0.0025(11)
C7 0.0124(12) 0.0216(12) 0.0211(14) -0.0061(11) 0.0027(11) -0.0043(10)
C8 0.0176(13) 0.0234(13) 0.0279(16) 0.0009(12) 0.0020(12) -0.0041(11)
C9 0.0224(15) 0.0230(14) 0.051(2) 0.0076(14) -0.0048(14) -0.0033(12)
C10 0.0200(16) 0.0245(14) 0.075(3) -0.0125(17) 0.0010(16) 0.0006(12)
C11 0.0184(15) 0.0363(16) 0.060(2) -0.0241(17) 0.0117(15) -0.0061(13)
C12 0.0213(14) 0.0283(14) 0.0310(17) -0.0097(13) 0.0103(12) -0.0086(11)
C13 0.0222(14) 0.0214(12) 0.0132(13) -0.0028(11) 0.0088(11) -0.0015(10)
C14 0.0233(15) 0.0218(13) 0.0296(16) -0.0041(12) 0.0042(12) -0.0035(11)
C15 0.0245(15) 0.0309(15) 0.0415(19) -0.0165(14) 0.0079(14) -0.0080(12)
C16 0.0388(18) 0.0265(14) 0.0377(18) -0.0106(13) 0.0198(15) -0.0148(13)
C17 0.0441(19) 0.0238(14) 0.0370(19) 0.0088(13) 0.0144(15) -0.0038(13)
C18 0.0252(15) 0.0297(14) 0.0316(17) 0.0086(13) 0.0055(13) 0.0000(12)
C25 0.0219(14) 0.0151(11) 0.0152(13) 0.0024(10) 0.0077(11) 0.0032(10)
C26 0.0275(15) 0.0199(12) 0.0244(15) 0.0054(12) 0.0073(12) 0.0058(11)
C27 0.0210(13) 0.0168(11) 0.0127(13) -0.0005(10) 0.0068(11) -0.0008(10)
C28 0.0280(15) 0.0197(12) 0.0256(15) 0.0023(12) 0.0117(12) 0.0014(11)
C29 0.0341(16) 0.0201(12) 0.0309(17) -0.0008(12) 0.0165(13) -0.0056(12)
C30 0.0230(14) 0.0287(14) 0.0242(15) -0.0052(12) 0.0107(12) -0.0050(12)
C31 0.0235(14) 0.0252(13) 0.0204(15) 0.0019(12) 0.0079(12) 0.0038(11)
C32 0.0209(14) 0.0153(11) 0.0195(14) 0.0003(11) 0.0075(11) -0.0002(10)
C33 0.0141(12) 0.0220(12) 0.0167(13) 0.0028(11) 0.0057(10) 0.0024(10)
C34 0.0222(14) 0.0220(12) 0.0185(14) -0.0004(11) 0.0078(11) 0.0017(11)
C35 0.0234(14) 0.0250(13) 0.0284(16) -0.0041(12) 0.0083(12) 0.0008(11)
C36 0.0186(14) 0.0356(15) 0.0237(16) -0.0098(13) 0.0001(12) 0.0011(12)
C37 0.0304(16) 0.0421(16) 0.0160(15) 0.0051(13) 0.0032(12) 0.0082(13)
C38 0.0272(15) 0.0241(13) 0.0201(15) 0.0036(12) 0.0041(12) 0.0022(11)

loop_
_atom_type_symbol
_atom_type_description
_atom_type_scat_dispersion_real
_atom_type_scat_dispersion_imag
_atom_type_scat_source
C C 0.0033 0.0016 'International Tables Vol C Tables 4.2.6.8 and 6.1.1.4'
H H 0.0000 0.0000 'International Tables Vol C Tables 4.2.6.8 and 6.1.1.4'
In In -0.7276 1.3100 'International Tables Vol C Tables 4.2.6.8 and 6.1.1.4'
O O 0.0106 0.0060 'International Tables Vol C Tables 4.2.6.8 and 6.1.1.4'

loop_
_exptl_crystal_face_index_h
_exptl_crystal_face_index_k
_exptl_crystal_face_index_l
_exptl_crystal_face_perp_dist
-9 0 -17 0.0434
-3 19 11 0.1969
11 -2 14 0.0734
10 0 15 0.0711
9 -14 9 0.1425
-10 4 -15 0.0569
6 -19 -7 0.2299
-10 -14 13 0.1346
6 20 -6 0.1334
-13 -3 18 0.2140
0 17 14 0.1766
12 14 -9 0.1093

loop_
_geom_angle_atom_site_label_1
_geom_angle_atom_site_label_2
_geom_angle_atom_site_label_3
_geom_angle
O1 In1 O2 75.39(6)
C1 In1 O1 105.03(9)
C1 In1 O2 102.58(9)
C2 In1 O1 111.31(9)
C2 In1 O2 111.74(9)
C2 In1 C1 134.80(11)
O1 In2 O2 75.20(6)
C3 In2 O1 105.20(9)
C3 In2 O2 104.63(9)
C3 In2 C4 134.91(10)
C4 In2 O1 106.93(8)
C4 In2 O2 113.55(9)
In1 O1 In2 103.59(7)
C5 O1 In1 127.09(14)
C5 O1 In2 128.55(14)
In2 O2 In1 102.22(7)
C25 O2 In1 129.22(14)
C25 O2 In2 119.90(13)
In1 C1 H1A 109.5
In1 C1 H1B 109.5
In1 C1 H1C 109.5
H1A C1 H1B 109.5
H1A C1 H1C 109.5
H1B C1 H1C 109.5
In1 C2 H2A 109.5
In1 C2 H2B 109.5
In1 C2 H2C 109.5
H2A C2 H2B 109.5
H2A C2 H2C 109.5
H2B C2 H2C 109.5
In2 C3 H3A 109.5
In2 C3 H3B 109.5
In2 C3 H3C 109.5
H3A C3 H3B 109.5
H3A C3 H3C 109.5
H3B C3 H3C 109.5
In2 C4 H4A 109.5
In2 C4 H4B 109.5
In2 C4 H4C 109.5
H4A C4 H4B 109.5
H4A C4 H4C 109.5
H4B C4 H4C 109.5
O1 C5 C6 108.1(2)
O1 C5 C7 110.71(19)
O1 C5 C13 107.01(18)
C6 C5 C7 107.9(2)
C6 C5 C13 112.2(2)
C7 C5 C13 110.8(2)
C5 C6 H6A 109.5
C5 C6 H6B 109.5
C5 C6 H6C 109.5
H6A C6 H6B 109.5
H6A C6 H6C 109.5
H6B C6 H6C 109.5
C8 C7 C5 121.2(2)
C8 C7 C12 118.8(2)
C12 C7 C5 119.9(2)
C7 C8 H8 120.0
C7 C8 C9 120.1(3)
C9 C8 H8 120.0
C8 C9 H9 119.9
C10 C9 C8 120.2(3)
C10 C9 H9 119.9
C9 C10 H10 120.1
C11 C10 C9 119.7(3)
C11 C10 H10 120.1
C10 C11 H11 119.6
C10 C11 C12 120.9(3)
C12 C11 H11 119.6
C7 C12 H12 119.8
C11 C12 C7 120.3(3)
C11 C12 H12 119.8
C14 C13 C5 121.5(2)
C14 C13 C18 117.7(2)
C18 C13 C5 120.7(2)
C13 C14 H14 119.5
C13 C14 C15 121.0(3)
C15 C14 H14 119.5
C14 C15 H15 119.8
C16 C15 C14 120.4(3)
C16 C15 H15 119.8
C15 C16 H16 120.4
C17 C16 C15 119.3(3)
C17 C16 H16 120.4
C16 C17 H17 119.7
C16 C17 C18 120.6(3)
C18 C17 H17 119.7
C13 C18 H18 119.4
C17 C18 C13 121.1(3)
C17 C18 H18 119.4
O2 C25 C26 108.5(2)
O2 C25 C27 106.45(19)
O2 C25 C33 110.20(17)
C26 C25 C27 112.11(19)
C33 C25 C26 110.4(2)
C33 C25 C27 109.1(2)
C25 C26 H26A 109.5
C25 C26 H26B 109.5
C25 C26 H26C 109.5
H26A C26 H26B 109.5
H26A C26 H26C 109.5
H26B C26 H26C 109.5
C28 C27 C25 123.5(2)
C28 C27 C32 117.5(2)
C32 C27 C25 118.9(2)
C27 C28 H28 119.5
C29 C28 C27 121.0(2)
C29 C28 H28 119.5
C28 C29 H29 119.7
C30 C29 C28 120.6(2)
C30 C29 H29 119.7
C29 C30 H30 120.3
C29 C30 C31 119.4(2)
C31 C30 H30 120.3
C30 C31 H31 120.0
C32 C31 C30 120.0(2)
C32 C31 H31 120.0
C27 C32 H32 119.3
C31 C32 C27 121.5(2)
C31 C32 H32 119.3
C34 C33 C25 121.6(2)
C34 C33 C38 117.8(2)
C38 C33 C25 120.6(2)
C33 C34 H34 119.4
C33 C34 C35 121.1(2)
C35 C34 H34 119.4
C34 C35 H35 120.0
C36 C35 C34 120.1(2)
C36 C35 H35 120.0
C35 C36 H36 120.2
C35 C36 C37 119.6(2)
C37 C36 H36 120.2
C36 C37 H37 119.8
C36 C37 C38 120.3(3)
C38 C37 H37 119.8
C33 C38 H38 119.5
C37 C38 C33 121.1(2)
C37 C38 H38 119.5

loop_
_geom_bond_atom_site_label_1
_geom_bond_atom_site_label_2
_geom_bond_distance
In1 O1 2.1520(16)
In1 O2 2.1914(16)
In1 C1 2.143(2)
In1 C2 2.137(3)
In2 O1 2.1754(16)
In2 O2 2.1774(16)
In2 C3 2.141(2)
In2 C4 2.142(2)
O1 C5 1.422(3)
O2 C25 1.431(3)
C1 H1A 0.9800
C1 H1B 0.9800
C1 H1C 0.9800
C2 H2A 0.9800
C2 H2B 0.9800
C2 H2C 0.9800
C3 H3A 0.9800
C3 H3B 0.9800
C3 H3C 0.9800
C4 H4A 0.9800
C4 H4B 0.9800
C4 H4C 0.9800
C5 C6 1.527(3)
C5 C7 1.533(3)
C5 C13 1.539(3)
C6 H6A 0.9800
C6 H6B 0.9800
C6 H6C 0.9800
C7 C8 1.381(4)
C7 C12 1.399(4)
C8 H8 0.9500
C8 C9 1.403(4)
C9 H9 0.9500
C9 C10 1.376(5)
C10 H10 0.9500
C10 C11 1.369(5)
C11 H11 0.9500
C11 C12 1.378(4)
C12 H12 0.9500
C13 C14 1.385(4)
C13 C18 1.389(3)
C14 H14 0.9500
C14 C15 1.389(4)
C15 H15 0.9500
C15 C16 1.375(4)
C16 H16 0.9500
C16 C17 1.370(4)
C17 H17 0.9500
C17 C18 1.382(4)
C18 H18 0.9500
C25 C26 1.534(3)
C25 C27 1.537(3)
C25 C33 1.529(3)
C26 H26A 0.9800
C26 H26B 0.9800
C26 H26C 0.9800
C27 C28 1.392(3)
C27 C32 1.397(3)
C28 H28 0.9500
C28 C29 1.381(4)
C29 H29 0.9500
C29 C30 1.375(4)
C30 H30 0.9500
C30 C31 1.386(3)
C31 H31 0.9500
C31 C32 1.377(3)
C32 H32 0.9500
C33 C34 1.389(3)
C33 C38 1.390(3)
C34 H34 0.9500
C34 C35 1.392(4)
C35 H35 0.9500
C35 C36 1.376(4)
C36 H36 0.9500
C36 C37 1.377(4)
C37 H37 0.9500
C37 C38 1.387(4)
C38 H38 0.9500

loop_
_geom_torsion_atom_site_label_1
_geom_torsion_atom_site_label_2
_geom_torsion_atom_site_label_3
_geom_torsion_atom_site_label_4
_geom_torsion
In1 O1 C5 C6 143.89(15)
In1 O1 C5 C7 -98.1(2)
In1 O1 C5 C13 22.8(2)
In1 O2 C25 C26 62.3(2)
In1 O2 C25 C27 -176.83(13)
In1 O2 C25 C33 -58.7(2)
In2 O1 C5 C6 -24.4(2)
In2 O1 C5 C7 93.7(2)
In2 O1 C5 C13 -145.43(15)
In2 O2 C25 C26 -79.3(2)
In2 O2 C25 C27 41.5(2)
In2 O2 C25 C33 159.64(14)
O1 C5 C7 C8 1.4(3)
O1 C5 C7 C12 -178.0(2)
O1 C5 C13 C14 -94.7(3)
O1 C5 C13 C18 81.3(3)
O2 C25 C27 C28 -132.6(2)
O2 C25 C27 C32 45.8(3)
O2 C25 C33 C34 -13.3(3)
O2 C25 C33 C38 168.0(2)
C5 C7 C8 C9 -178.9(2)
C5 C7 C12 C11 179.3(2)
C5 C13 C14 C15 176.0(2)
C5 C13 C18 C17 -176.2(3)
C6 C5 C7 C8 119.5(2)
C6 C5 C7 C12 -59.9(3)
C6 C5 C13 C14 146.9(2)
C6 C5 C13 C18 -37.1(3)
C7 C5 C13 C14 26.1(3)
C7 C5 C13 C18 -157.9(2)
C7 C8 C9 C10 -0.7(4)
C8 C7 C12 C11 -0.2(4)
C8 C9 C10 C11 0.4(4)
C9 C10 C11 C12 0.0(4)
C10 C11 C12 C7 -0.1(4)
C12 C7 C8 C9 0.6(4)
C13 C5 C7 C8 -117.2(2)
C13 C5 C7 C12 63.4(3)
C13 C14 C15 C16 0.2(4)
C14 C13 C18 C17 -0.1(4)
C14 C15 C16 C17 -0.3(5)
C15 C16 C17 C18 0.2(5)
C16 C17 C18 C13 0.0(5)
C18 C13 C14 C15 0.0(4)
C25 C27 C28 C29 176.8(2)
C25 C27 C32 C31 -176.6(2)
C25 C33 C34 C35 178.8(2)
C25 C33 C38 C37 -179.0(2)
C26 C25 C27 C28 -14.1(3)
C26 C25 C27 C32 164.3(2)
C26 C25 C33 C34 -133.1(2)
C26 C25 C33 C38 48.1(3)
C27 C25 C33 C34 103.2(3)
C27 C25 C33 C38 -75.5(3)
C27 C28 C29 C30 0.1(4)
C28 C27 C32 C31 1.9(4)
C28 C29 C30 C31 1.4(4)
C29 C30 C31 C32 -1.2(4)
C30 C31 C32 C27 -0.5(4)
C32 C27 C28 C29 -1.7(4)
C33 C25 C27 C28 108.5(3)
C33 C25 C27 C32 -73.1(3)
C33 C34 C35 C36 1.3(4)
C34 C33 C38 C37 2.2(4)
C34 C35 C36 C37 0.3(4)
C35 C36 C37 C38 -0.6(4)
C36 C37 C38 C33 -0.7(4)
C38 C33 C34 C35 -2.5(4)
